data_2208091
loop_
_publ_author_name
'Yu, Hai-Yan'
'Xue, Jin-Ping'
'Chen, Nai-Sheng'
'Huang, Jin-Ling'

_publ_section_title
;
 4-(Quinolin-4-yloxy)phthalonitrile
;
_journal_coeditor_code IS6165
_journal_issue 2
_journal_name_full 'Acta Crystallographica Section E'
_journal_page_first o480
_journal_page_last o481
_journal_paper_doi 10.1107/S1600536805042893
_journal_volume 62
_journal_year 2006
_chemical_formula_iupac 'C17 H9 N3 O'
_chemical_formula_moiety 'C17 H9 N3 O'
_chemical_formula_sum 'C17 H9 N3 O'
_chemical_formula_weight 271.27
_chemical_melting_point 448.6(4)
_chemical_name_systematic
;
4-(Quinolin-4-yloxy)phthalonitrile
;
_space_group_IT_number 61
_symmetry_cell_setting orthorhombic
_symmetry_space_group_name_Hall '-P 2ac 2ab'
_symmetry_space_group_name_H-M 'P b c a'
_atom_sites_solution_hydrogens geom
_atom_sites_solution_primary direct
_atom_sites_solution_secondary difmap
_cell_angle_alpha 90.00
_cell_angle_beta 90.00
_cell_angle_gamma 90.00
_cell_formula_units_Z 8
_cell_length_a 7.1044(5)
_cell_length_b 15.5318(8)
_cell_length_c 24.6393(2)
_cell_measurement_reflns_used 11450
_cell_measurement_temperature 293(2)
_cell_measurement_theta_max 27.48
_cell_measurement_theta_min 1.55
_cell_volume 2718.8(2)
_computing_cell_refinement TEXRAY
_computing_data_collection 'TEXRAY (Molecular Structure Corporation, 1999)'
_computing_data_reduction 'TEXSAN (Molecular Structure Corporation, 1999)'
_computing_molecular_graphics 'DIAMOND (Brandenburg, 2004)'
_computing_publication_material SHELXL97
_computing_structure_refinement 'SHELXL97 (Sheldrick, 1997)'
_computing_structure_solution 'SHELXS97 (Sheldrick, 1997)'
_diffrn_ambient_temperature 293(2)
_diffrn_measured_fraction_theta_full 0.978
_diffrn_measured_fraction_theta_max 0.978
_diffrn_measurement_device_type 'Rigaku R-AXIS RAPID'
_diffrn_measurement_method \w
_diffrn_radiation_monochromator graphite
_diffrn_radiation_source 'rotor target'
_diffrn_radiation_type MoK\a
_diffrn_radiation_wavelength 0.71073
_diffrn_reflns_av_R_equivalents 0.025636
_diffrn_reflns_av_sigmaI/netI 0.0268
_diffrn_reflns_limit_h_max 9
_diffrn_reflns_limit_h_min 0
_diffrn_reflns_limit_k_max 20
_diffrn_reflns_limit_k_min 0
_diffrn_reflns_limit_l_max 31
_diffrn_reflns_limit_l_min 0
_diffrn_reflns_number 15500
_diffrn_reflns_theta_full 27.48
_diffrn_reflns_theta_max 27.48
_diffrn_reflns_theta_min 2.62
_diffrn_standards_decay_% 0
_diffrn_standards_interval_count 0
_diffrn_standards_interval_time 0
_diffrn_standards_number 0
_exptl_absorpt_coefficient_mu 0.086
_exptl_absorpt_correction_T_max 0.989
_exptl_absorpt_correction_T_min 0.908
_exptl_absorpt_correction_type multi-scan
_exptl_absorpt_process_details '(ABSCOR; Higashi, 1995)'
_exptl_crystal_colour Colourless
_exptl_crystal_density_diffrn 1.325
_exptl_crystal_density_method 'not measured'
_exptl_crystal_description Block
_exptl_crystal_F_000 1120
_exptl_crystal_size_max 0.55
_exptl_crystal_size_mid 0.20
_exptl_crystal_size_min 0.10
_refine_diff_density_max 0.129
_refine_diff_density_min -0.121
_refine_ls_extinction_method none
_refine_ls_goodness_of_fit_ref 1.030
_refine_ls_hydrogen_treatment constr
_refine_ls_matrix_type full
_refine_ls_number_parameters 190
_refine_ls_number_reflns 3047
_refine_ls_number_restraints 0
_refine_ls_restrained_S_all 1.030
_refine_ls_R_factor_all 0.0746
_refine_ls_R_factor_gt 0.0414
_refine_ls_shift/su_max 0.000
_refine_ls_shift/su_mean 0.000
_refine_ls_structure_factor_coef Fsqd
_refine_ls_weighting_details 'calc w = 1/[\s^2^(Fo^2^)+(0.0573P)^2^+0.1058P] where P=(Fo^2^+2Fc^2^)/3'
_refine_ls_weighting_scheme calc
_refine_ls_wR_factor_gt 0.1125
_refine_ls_wR_factor_ref 0.1247
_reflns_number_gt 1821
_reflns_number_total 3047
_reflns_threshold_expression I>2\s(I)
_cod_data_source_file is6165.cif
_cod_data_source_block I
_cod_depositor_comments
;
The following automatic conversions were performed:
'_symmetry_cell_setting' value 'Orthorhombic' changed to 'orthorhombic'
according to '/home/saulius/struct/CIF-dictionaries/cif_core.dic'
dictionary named 'cif_core.dic' version 2.4.1 from 2010-06-29.

Automatic conversion script
Id: cif_fix_enum 1527 2010-12-29 10:47:43Z saulius 

The following automatic conversions were performed:

'_chemical_melting_point' value '448.2-449 K' was changed to
'448.6(4)' - the average value was taken and precision was estimated.

Automatic conversion script
Id: cif_fix_values 1646 2011-03-28 12:23:43Z adriana 

The following automatic conversions were performed:

'_chemical_melting_point' value '448.2-449 K' was changed to
'448.6(4)' - the average value was taken and precision was
estimated.

'_symmetry_cell_setting' value 'Orthorhombic' changed to
'orthorhombic' according to
/home/saulius/struct/CIF-dictionaries/cif_core.dic dictionary named
'cif_core.dic' version 2.4.1 from 2010-06-29.

Automatic conversion script
Id: cif_fix_values 1715 2011-07-08 13:25:40Z adriana 
;
_cod_database_code 2208091
_cod_database_fobs_code 2208091

loop_
_symmetry_equiv_pos_as_xyz
'x, y, z'
'-x+1/2, -y, z+1/2'
'x+1/2, -y+1/2, -z'
'-x, y+1/2, -z+1/2'
'-x, -y, -z'
'x-1/2, y, -z-1/2'
'-x-1/2, y-1/2, z'
'x, -y-1/2, z-1/2'

loop_
_atom_site_label
_atom_site_fract_x
_atom_site_fract_y
_atom_site_fract_z
_atom_site_U_iso_or_equiv
_atom_site_adp_type
_atom_site_calc_flag
_atom_site_refinement_flags
_atom_site_occupancy
_atom_site_type_symbol
O1 0.16841(17) 0.43874(8) 0.43363(4) 0.0764(4) Uani d . 1 O
N1 -0.1471(2) 0.31440(10) 0.55325(6) 0.0685(4) Uani d . 1 N
N2 0.1413(3) 0.17152(11) 0.26510(7) 0.0970(6) Uani d . 1 N
N3 0.1379(2) 0.37628(11) 0.16446(6) 0.0868(5) Uani d . 1 N
C1 0.0313(2) 0.34363(10) 0.56280(6) 0.0590(4) Uani d . 1 C
C2 0.1081(3) 0.33231(14) 0.61487(7) 0.0819(6) Uani d . 1 C
H2 0.0369 0.3034 0.6419 0.098 Uiso calc R 1 H
C3 0.2812(3) 0.36192(17) 0.62689(9) 0.1022(8) Uani d . 1 C
H3 0.3301 0.3544 0.6625 0.123 Uiso calc R 1 H
C4 0.3894(3) 0.40345(17) 0.58767(9) 0.1001(7) Uani d . 1 C
H4 0.5111 0.4242 0.5968 0.120 Uiso calc R 1 H
C5 0.3227(3) 0.41475(13) 0.53634(8) 0.0770(5) Uani d . 1 C
H5 0.3985 0.4423 0.5097 0.092 Uiso calc R 1 H
C6 0.1408(2) 0.38546(10) 0.52284(6) 0.0550(4) Uani d . 1 C
C7 0.0597(2) 0.39446(9) 0.47104(6) 0.0555(4) Uani d . 1 C
C8 -0.1164(2) 0.36456(11) 0.46116(6) 0.0629(4) Uani d . 1 C
H8 -0.1723 0.3700 0.4263 0.075 Uiso calc R 1 H
C9 -0.2128(2) 0.32555(11) 0.50396(7) 0.0674(5) Uani d . 1 C
H9 -0.3365 0.3053 0.4968 0.081 Uiso calc R 1 H
C10 0.1516(2) 0.42115(10) 0.37898(6) 0.0573(4) Uani d . 1 C
C11 0.1525(2) 0.49150(11) 0.34465(6) 0.0651(5) Uani d . 1 C
H11 0.1563 0.5482 0.3591 0.078 Uiso calc R 1 H
C12 0.1480(2) 0.47901(10) 0.28949(6) 0.0641(4) Uani d . 1 C
H12 0.1481 0.5272 0.2658 0.077 Uiso calc R 1 H
C13 0.1432(2) 0.39662(10) 0.26827(6) 0.0523(4) Uani d . 1 C
C14 0.1491(2) 0.33802(10) 0.35933(6) 0.0569(4) Uani d . 1 C
H14 0.1506 0.2902 0.3834 0.068 Uiso calc R 1 H
C15 0.1445(2) 0.32601(9) 0.30356(6) 0.0514(4) Uani d . 1 C
C16 0.1437(2) 0.23993(12) 0.28210(6) 0.0657(5) Uani d . 1 C
C17 0.1402(2) 0.38431(11) 0.21025(7) 0.0623(4) Uani d . 1 C

loop_
_atom_site_aniso_label
_atom_site_aniso_U_11
_atom_site_aniso_U_22
_atom_site_aniso_U_33
_atom_site_aniso_U_12
_atom_site_aniso_U_13
_atom_site_aniso_U_23
O1 0.1022(9) 0.0830(8) 0.0441(6) -0.0301(7) 0.0063(6) -0.0032(6)
N1 0.0749(10) 0.0706(9) 0.0602(9) -0.0024(8) 0.0116(7) 0.0026(7)
N2 0.1400(16) 0.0660(10) 0.0850(12) 0.0099(10) 0.0194(11) -0.0115(9)
N3 0.1006(12) 0.1108(13) 0.0490(8) -0.0053(10) 0.0088(9) 0.0006(9)
C1 0.0688(10) 0.0615(9) 0.0467(8) 0.0106(8) 0.0058(8) -0.0004(7)
C2 0.0880(14) 0.1058(15) 0.0520(10) 0.0224(12) 0.0033(10) 0.0124(10)
C3 0.0941(16) 0.155(2) 0.0573(11) 0.0318(15) -0.0120(12) 0.0022(13)
C4 0.0731(13) 0.151(2) 0.0766(14) 0.0041(13) -0.0195(12) -0.0208(14)
C5 0.0678(11) 0.0959(14) 0.0675(11) -0.0072(10) -0.0007(9) -0.0115(10)
C6 0.0613(9) 0.0560(8) 0.0476(8) 0.0041(7) 0.0018(7) -0.0081(7)
C7 0.0725(10) 0.0521(8) 0.0421(8) -0.0036(7) 0.0078(8) -0.0027(7)
C8 0.0714(11) 0.0705(10) 0.0467(8) -0.0026(8) -0.0044(8) -0.0069(8)
C9 0.0661(10) 0.0722(11) 0.0640(11) -0.0054(8) 0.0052(9) -0.0111(9)
C10 0.0646(9) 0.0673(10) 0.0400(8) -0.0058(8) 0.0041(7) -0.0010(7)
C11 0.0840(12) 0.0556(9) 0.0557(10) -0.0015(8) 0.0046(9) -0.0020(7)
C12 0.0802(11) 0.0577(9) 0.0544(9) -0.0002(8) 0.0022(8) 0.0093(7)
C13 0.0506(8) 0.0621(9) 0.0442(7) 0.0015(7) 0.0039(7) 0.0048(6)
C14 0.0671(10) 0.0564(9) 0.0471(8) 0.0007(7) 0.0038(7) 0.0064(7)
C15 0.0524(8) 0.0552(8) 0.0465(8) 0.0037(7) 0.0066(7) 0.0008(7)
C16 0.0787(11) 0.0638(10) 0.0545(10) 0.0077(9) 0.0121(8) 0.0012(8)
C17 0.0648(10) 0.0741(11) 0.0478(9) -0.0018(8) 0.0072(8) 0.0063(8)

loop_
_atom_type_symbol
_atom_type_description
_atom_type_scat_dispersion_real
_atom_type_scat_dispersion_imag
_atom_type_scat_source
C C 0.0033 0.0016 'International Tables Vol C Tables 4.2.6.8 and 6.1.1.4'
H H 0.0000 0.0000 'International Tables Vol C Tables 4.2.6.8 and 6.1.1.4'
N N 0.0061 0.0033 'International Tables Vol C Tables 4.2.6.8 and 6.1.1.4'
O O 0.0106 0.0060 'International Tables Vol C Tables 4.2.6.8 and 6.1.1.4'

loop_
_geom_angle_atom_site_label_1
_geom_angle_atom_site_label_2
_geom_angle_atom_site_label_3
_geom_angle
_geom_angle_publ_flag
C10 O1 C7 120.20(12) yes
C9 N1 C1 116.44(15) yes
N1 C1 C2 118.41(17) no
N1 C1 C6 122.91(15) no
C2 C1 C6 118.68(17) ?
C3 C2 C1 120.86(19) ?
C3 C2 H2 119.6 no
C1 C2 H2 119.6 no
C2 C3 C4 120.63(19) ?
C2 C3 H3 119.7 no
C4 C3 H3 119.7 no
C5 C4 C3 120.8(2) ?
C5 C4 H4 119.6 no
C3 C4 H4 119.6 no
C4 C5 C6 119.75(19) ?
C4 C5 H5 120.1 no
C6 C5 H5 120.1 no
C7 C6 C5 123.85(15) ?
C7 C6 C1 116.90(15) ?
C5 C6 C1 119.24(15) ?
C8 C7 O1 124.38(14) yes
C8 C7 C6 120.41(15) ?
O1 C7 C6 115.14(14) no
C7 C8 C9 117.75(15) ?
C7 C8 H8 121.1 no
C9 C8 H8 121.1 no
N1 C9 C8 125.59(16) no
N1 C9 H9 117.2 no
C8 C9 H9 117.2 no
O1 C10 C14 121.96(14) yes
O1 C10 C11 116.14(14) no
C14 C10 C11 121.70(14) ?
C12 C11 C10 119.60(15) ?
C12 C11 H11 120.2 no
C10 C11 H11 120.2 no
C11 C12 C13 120.36(14) ?
C11 C12 H12 119.8 no
C13 C12 H12 119.8 no
C12 C13 C15 119.36(14) ?
C12 C13 C17 119.85(14) ?
C15 C13 C17 120.79(14) ?
C10 C14 C15 118.30(14) ?
C10 C14 H14 120.9 no
C15 C14 H14 120.9 no
C14 C15 C13 120.67(13) ?
C14 C15 C16 119.31(13) ?
C13 C15 C16 120.01(13) ?
N2 C16 C15 179.38(19) ?
N3 C17 C13 178.69(19) ?

loop_
_geom_bond_atom_site_label_1
_geom_bond_atom_site_label_2
_geom_bond_distance
_geom_bond_publ_flag
O1 C10 1.3790(18) yes
O1 C7 1.3852(18) yes
N1 C9 1.313(2) yes
N1 C1 1.367(2) yes
N2 C16 1.142(2) yes
N3 C17 1.135(2) yes
C1 C2 1.405(2) ?
C1 C6 1.413(2) ?
C2 C3 1.346(3) ?
C2 H2 0.9500 no
C3 C4 1.393(3) ?
C3 H3 0.9500 no
C4 C5 1.362(3) ?
C4 H4 0.9500 no
C5 C6 1.410(2) ?
C5 H5 0.9500 no
C6 C7 1.407(2) ?
C7 C8 1.357(2) ?
C8 C9 1.396(2) ?
C8 H8 0.9500 no
C9 H9 0.9500 no
C10 C14 1.379(2) ?
C10 C11 1.382(2) ?
C11 C12 1.373(2) ?
C11 H11 0.9500 no
C12 C13 1.383(2) ?
C12 H12 0.9500 no
C13 C15 1.400(2) ?
C13 C17 1.443(2) ?
C14 C15 1.3872(19) ?
C14 H14 0.9500 no
C15 C16 1.438(2) ?

loop_
_cod_related_entry_id
_cod_related_entry_database
_cod_related_entry_code
1 ChemSpider 21126533
